data_7023285
loop_
_publ_author_name
'Liu, Pei-Hsin'
'Chuang, Fu-Jung'
'Tu, Cheng-Yi'
'Hu, Ching-Han'
'Lin, Tzu-Wei'
'Wang, Yu-Tang'
'Lin, Chia-Her'
'Datta, Amitabha'
'Huang, Jui-Hsien'

_publ_section_title
;
 Aluminum complexes incorporating symmetrical and asymmetrical tridentate
 pincer type pyrrolyl ligands: synthesis, characterization and reactivity
 study.
;
_journal_issue 37
_journal_name_full 'Dalton transactions (Cambridge, England : 2003)'
_journal_page_first 13754
_journal_page_last 13764
_journal_paper_doi 10.1039/c3dt51133b
_journal_volume 42
_journal_year 2013
_chemical_formula_sum 'C19 H30 Al Cl N4'
_chemical_formula_weight 376.90
_chemical_name_systematic
; 
 ? 
;
_space_group_IT_number 2
_symmetry_cell_setting triclinic
_symmetry_space_group_name_Hall '-P 1'
_symmetry_space_group_name_H-M 'P -1'
_atom_sites_solution_hydrogens geom
_atom_sites_solution_primary direct
_atom_sites_solution_secondary difmap
_audit_creation_method SHELXL-97
_cell_angle_alpha 87.190(4)
_cell_angle_beta 86.082(4)
_cell_angle_gamma 76.421(3)
_cell_formula_units_Z 2
_cell_length_a 8.8099(5)
_cell_length_b 9.5732(5)
_cell_length_c 12.5602(7)
_cell_measurement_temperature 150(2)
_cell_measurement_theta_max 28.78
_cell_volume 1026.70(10)
_computing_cell_refinement 'SAINT V7.68A (Bruker AXS, 2009)'
_computing_data_collection 'APEX2 (Bruker AXS, 2010)'
_computing_data_reduction 'SAINT V7.68A (Bruker AXS, 2009)'
_computing_molecular_graphics 'SHELXTL (Sheldrick, 2008)'
_computing_publication_material 'SHELXTL (Sheldrick, 2008)'
_computing_structure_refinement 'SHELXL-97 (Sheldrick, 2008)'
_computing_structure_solution 'SHELXS-97 (Sheldrick, 2008)'
_diffrn_ambient_temperature 150(2)
_diffrn_detector_area_resol_mean 8.3333
_diffrn_measured_fraction_theta_full 0.994
_diffrn_measured_fraction_theta_max 0.994
_diffrn_measurement_device_type 'Bruker APEX-II CCD'
_diffrn_measurement_method '\f and \w scans'
_diffrn_radiation_monochromator graphite
_diffrn_radiation_source 'fine-focus sealed tube'
_diffrn_radiation_type MoK\a
_diffrn_radiation_wavelength 0.71073
_diffrn_reflns_av_R_equivalents 0.0467
_diffrn_reflns_av_sigmaI/netI 0.0435
_diffrn_reflns_limit_h_max 11
_diffrn_reflns_limit_h_min -11
_diffrn_reflns_limit_k_max 12
_diffrn_reflns_limit_k_min -12
_diffrn_reflns_limit_l_max 16
_diffrn_reflns_limit_l_min -17
_diffrn_reflns_number 20205
_diffrn_reflns_theta_full 28.78
_diffrn_reflns_theta_max 28.78
_diffrn_reflns_theta_min 1.63
_exptl_absorpt_coefficient_mu 0.238
_exptl_absorpt_correction_T_max 0.931
_exptl_absorpt_correction_T_min 0.918
_exptl_absorpt_correction_type multi-scan
_exptl_absorpt_process_details 'SADABS V2008/1 (Bruker AXS, 2008)'
_exptl_crystal_colour colourless
_exptl_crystal_density_diffrn 1.219
_exptl_crystal_density_method 'not measured'
_exptl_crystal_description tabular
_exptl_crystal_F_000 404
_exptl_crystal_size_max 0.45
_exptl_crystal_size_mid 0.30
_exptl_crystal_size_min 0.30
_refine_diff_density_max 0.263
_refine_diff_density_min -0.271
_refine_diff_density_rms 0.044
_refine_ls_extinction_method none
_refine_ls_goodness_of_fit_ref 1.011
_refine_ls_hydrogen_treatment constr
_refine_ls_matrix_type full
_refine_ls_number_parameters 232
_refine_ls_number_reflns 5299
_refine_ls_number_restraints 0
_refine_ls_restrained_S_all 1.011
_refine_ls_R_factor_all 0.0767
_refine_ls_R_factor_gt 0.0470
_refine_ls_shift/su_max 0.000
_refine_ls_shift/su_mean 0.000
_refine_ls_structure_factor_coef Fsqd
_refine_ls_weighting_details 'calc w=1/[\s^2^(Fo^2^)+(0.0620P)^2^+0.2261P] where P=(Fo^2^+2Fc^2^)/3'
_refine_ls_weighting_scheme calc
_refine_ls_wR_factor_gt 0.1188
_refine_ls_wR_factor_ref 0.1345
_reflns_number_gt 3638
_reflns_number_total 5299
_reflns_threshold_expression >2sigma(I)
_cod_data_source_file c3dt51133b.txt
_cod_data_source_block pei294_0m
_cod_database_code 7023285

loop_
_symmetry_equiv_pos_as_xyz
'x, y, z'
'-x, -y, -z'

loop_
_atom_site_label
_atom_site_type_symbol
_atom_site_fract_x
_atom_site_fract_y
_atom_site_fract_z
_atom_site_U_iso_or_equiv
_atom_site_adp_type
_atom_site_occupancy
_atom_site_symmetry_multiplicity
_atom_site_calc_flag
_atom_site_refinement_flags
Al1 Al 0.35241(6) 0.07864(6) 0.25816(4) 0.03735(15) Uani 1 1 d .
Cl1 Cl 0.52206(6) -0.09340(6) 0.33135(4) 0.05706(17) Uani 1 1 d .
N1 N 0.37373(17) 0.15989(15) 0.12509(11) 0.0376(3) Uani 1 1 d .
N2 N 0.28382(18) -0.07807(16) 0.15469(12) 0.0408(4) Uani 1 1 d .
H2 H 0.3847 -0.1459 0.1539 0.050 Uiso 1 1 d .
N3 N 0.48984(19) 0.24411(17) 0.28620(12) 0.0441(4) Uani 1 1 d .
N4 N 0.18062(18) 0.15109(17) 0.34780(12) 0.0418(4) Uani 1 1 d .
C1 C 0.1660(3) -0.1677(2) 0.18845(18) 0.0515(5) Uani 1 1 d .
C2 C 0.0056(3) -0.0686(3) 0.2082(2) 0.0676(7) Uani 1 1 d .
H2A H -0.0251 -0.0120 0.1428 0.101 Uiso 1 1 calc R
H2B H 0.0092 -0.0038 0.2655 0.101 Uiso 1 1 calc R
H2C H -0.0708 -0.1261 0.2291 0.101 Uiso 1 1 calc R
C3 C 0.1617(3) -0.2746(3) 0.1024(2) 0.0728(7) Uani 1 1 d .
H3A H 0.2678 -0.3315 0.0856 0.109 Uiso 1 1 calc R
H3B H 0.1198 -0.2220 0.0379 0.109 Uiso 1 1 calc R
H3C H 0.0946 -0.3389 0.1288 0.109 Uiso 1 1 calc R
C4 C 0.2174(3) -0.2491(3) 0.2915(2) 0.0710(7) Uani 1 1 d .
H4A H 0.2162 -0.1805 0.3471 0.107 Uiso 1 1 calc R
H4B H 0.3235 -0.3087 0.2799 0.107 Uiso 1 1 calc R
H4C H 0.1456 -0.3106 0.3140 0.107 Uiso 1 1 calc R
C5 C 0.2666(3) -0.0161(2) 0.04373(15) 0.0486(5) Uani 1 1 d .
H5A H 0.3268 -0.0865 -0.0076 0.058 Uiso 1 1 calc R
H5B H 0.1552 0.0056 0.0268 0.058 Uiso 1 1 calc R
C6 C 0.3251(2) 0.1181(2) 0.03379(14) 0.0413(4) Uani 1 1 d .
C7 C 0.3336(3) 0.2198(2) -0.04525(16) 0.0546(5) Uani 1 1 d .
H7 H 0.3082 0.2171 -0.1173 0.065 Uiso 1 1 calc R
C8 C 0.3874(3) 0.3298(2) 0.00083(18) 0.0567(5) Uani 1 1 d .
H8 H 0.4045 0.4152 -0.0346 0.068 Uiso 1 1 calc R
C9 C 0.4103(2) 0.2906(2) 0.10563(16) 0.0440(4) Uani 1 1 d .
C10 C 0.4394(3) 0.3591(2) 0.20431(17) 0.0527(5) Uani 1 1 d .
H10A H 0.5217 0.4133 0.1886 0.063 Uiso 1 1 calc R
H10B H 0.3426 0.4270 0.2305 0.063 Uiso 1 1 calc R
C11 C 0.4595(3) 0.3047(3) 0.39379(19) 0.0688(7) Uani 1 1 d .
H11A H 0.5207 0.3770 0.3996 0.103 Uiso 1 1 calc R
H11B H 0.4899 0.2276 0.4479 0.103 Uiso 1 1 calc R
H11C H 0.3479 0.3497 0.4052 0.103 Uiso 1 1 calc R
C12 C 0.6597(3) 0.1837(3) 0.2687(2) 0.0616(6) Uani 1 1 d .
H12A H 0.7156 0.2607 0.2711 0.092 Uiso 1 1 calc R
H12B H 0.6812 0.1400 0.1987 0.092 Uiso 1 1 calc R
H12C H 0.6951 0.1105 0.3245 0.092 Uiso 1 1 calc R
C13 C 0.1820(3) 0.0995(3) 0.45942(17) 0.0622(6) Uani 1 1 d .
H13A H 0.0803 0.0794 0.4819 0.093 Uiso 1 1 calc R
H13B H 0.2023 0.1732 0.5043 0.093 Uiso 1 1 calc R
H13C H 0.2642 0.0113 0.4668 0.093 Uiso 1 1 calc R
C14 C 0.0630(2) 0.2731(2) 0.32527(15) 0.0410(4) Uani 1 1 d .
C15 C 0.0333(2) 0.3216(2) 0.22041(17) 0.0482(5) Uani 1 1 d .
H15 H 0.0930 0.2690 0.1634 0.058 Uiso 1 1 calc R
C16 C -0.0805(3) 0.4443(2) 0.1967(2) 0.0605(6) Uani 1 1 d .
H16 H -0.0958 0.4745 0.1242 0.073 Uiso 1 1 calc R
C17 C -0.1704(3) 0.5218(3) 0.2755(3) 0.0743(7) Uani 1 1 d .
H17 H -0.2482 0.6058 0.2592 0.089 Uiso 1 1 calc R
C18 C -0.1458(3) 0.4756(3) 0.3790(3) 0.0795(8) Uani 1 1 d .
H18 H -0.2079 0.5287 0.4348 0.095 Uiso 1 1 calc R
C19 C -0.0323(3) 0.3531(3) 0.4051(2) 0.0636(6) Uani 1 1 d .
H19 H -0.0195 0.3235 0.4778 0.076 Uiso 1 1 calc R

loop_
_atom_site_aniso_label
_atom_site_aniso_U_11
_atom_site_aniso_U_22
_atom_site_aniso_U_33
_atom_site_aniso_U_23
_atom_site_aniso_U_13
_atom_site_aniso_U_12
Al1 0.0358(3) 0.0407(3) 0.0330(3) 0.0024(2) -0.0012(2) -0.0048(2)
Cl1 0.0568(3) 0.0541(3) 0.0557(3) 0.0061(2) -0.0184(3) -0.0010(2)
N1 0.0416(8) 0.0371(8) 0.0335(8) -0.0012(6) 0.0022(6) -0.0093(6)
N2 0.0394(8) 0.0394(8) 0.0427(9) -0.0021(7) -0.0015(7) -0.0078(6)
N3 0.0419(9) 0.0521(9) 0.0403(9) -0.0068(7) 0.0012(7) -0.0147(7)
N4 0.0424(9) 0.0506(9) 0.0315(8) 0.0004(7) 0.0015(6) -0.0104(7)
C1 0.0525(12) 0.0466(11) 0.0588(13) -0.0075(9) 0.0025(10) -0.0185(9)
C2 0.0449(12) 0.0749(16) 0.0862(18) -0.0183(14) 0.0051(12) -0.0198(11)
C3 0.0821(18) 0.0601(14) 0.0847(18) -0.0192(13) 0.0019(14) -0.0321(13)
C4 0.0878(19) 0.0580(14) 0.0731(16) 0.0114(12) 0.0001(14) -0.0327(13)
C5 0.0552(12) 0.0550(12) 0.0375(10) -0.0066(9) -0.0064(9) -0.0143(10)
C6 0.0393(10) 0.0473(10) 0.0335(9) -0.0025(8) 0.0003(8) -0.0032(8)
C7 0.0577(13) 0.0642(13) 0.0378(11) 0.0058(9) -0.0042(9) -0.0073(11)
C8 0.0643(14) 0.0501(12) 0.0519(12) 0.0146(10) 0.0017(10) -0.0106(10)
C9 0.0442(10) 0.0403(10) 0.0458(11) 0.0024(8) 0.0050(8) -0.0093(8)
C10 0.0580(13) 0.0432(11) 0.0595(13) -0.0044(9) 0.0039(10) -0.0186(9)
C11 0.0774(17) 0.0850(17) 0.0529(13) -0.0250(12) 0.0043(12) -0.0347(14)
C12 0.0413(11) 0.0737(15) 0.0732(16) -0.0065(12) -0.0024(11) -0.0195(11)
C13 0.0658(15) 0.0777(16) 0.0404(12) 0.0057(11) 0.0073(10) -0.0160(12)
C14 0.0327(9) 0.0460(10) 0.0466(11) -0.0104(8) 0.0026(8) -0.0134(8)
C15 0.0374(10) 0.0492(11) 0.0549(12) -0.0008(9) 0.0019(9) -0.0057(8)
C16 0.0468(12) 0.0546(13) 0.0775(16) 0.0116(12) -0.0037(11) -0.0092(10)
C17 0.0590(15) 0.0513(14) 0.106(2) -0.0108(14) -0.0031(15) 0.0009(11)
C18 0.0615(16) 0.0739(17) 0.096(2) -0.0436(16) 0.0107(15) 0.0031(13)
C19 0.0557(13) 0.0760(16) 0.0568(14) -0.0243(12) 0.0005(11) -0.0073(12)

loop_
_atom_type_symbol
_atom_type_description
_atom_type_scat_dispersion_real
_atom_type_scat_dispersion_imag
_atom_type_scat_source
C C 0.0033 0.0016 'International Tables Vol C Tables 4.2.6.8 and 6.1.1.4'
H H 0.0000 0.0000 'International Tables Vol C Tables 4.2.6.8 and 6.1.1.4'
N N 0.0061 0.0033 'International Tables Vol C Tables 4.2.6.8 and 6.1.1.4'
Al Al 0.0645 0.0514 'International Tables Vol C Tables 4.2.6.8 and 6.1.1.4'
Cl Cl 0.1484 0.1585 'International Tables Vol C Tables 4.2.6.8 and 6.1.1.4'

loop_
_geom_angle_atom_site_label_1
_geom_angle_atom_site_label_2
_geom_angle_atom_site_label_3
_geom_angle
N1 Al1 N4 120.36(7)
N1 Al1 Cl1 126.10(6)
N4 Al1 Cl1 113.39(6)
N1 Al1 N2 78.15(6)
N4 Al1 N2 106.80(7)
Cl1 Al1 N2 90.63(5)
N1 Al1 N3 77.24(6)
N4 Al1 N3 97.55(7)
Cl1 Al1 N3 92.73(5)
N2 Al1 N3 151.73(6)
C6 N1 C9 108.72(16)
C6 N1 Al1 125.77(13)
C9 N1 Al1 124.16(13)
C5 N2 C1 113.14(15)
C5 N2 Al1 109.52(11)
C1 N2 Al1 124.83(12)
C12 N3 C11 108.54(18)
C12 N3 C10 108.92(17)
C11 N3 C10 109.76(18)
C12 N3 Al1 111.09(13)
C11 N3 Al1 113.94(13)
C10 N3 Al1 104.45(11)
C14 N4 C13 115.30(16)
C14 N4 Al1 125.08(12)
C13 N4 Al1 118.16(14)
C2 C1 C4 109.4(2)
C2 C1 N2 109.25(17)
C4 C1 N2 107.55(17)
C2 C1 C3 110.5(2)
C4 C1 C3 109.63(19)
N2 C1 C3 110.51(18)
C6 C5 N2 109.62(15)
N1 C6 C7 108.79(18)
N1 C6 C5 115.62(16)
C7 C6 C5 135.42(18)
C6 C7 C8 106.85(18)
C9 C8 C7 107.41(18)
C8 C9 N1 108.20(18)
C8 C9 C10 137.48(18)
N1 C9 C10 113.50(16)
N3 C10 C9 108.18(16)
C19 C14 N4 122.69(19)
C19 C14 C15 115.88(19)
N4 C14 C15 121.42(16)
C16 C15 C14 122.2(2)
C17 C16 C15 121.0(2)
C16 C17 C18 118.2(2)
C17 C18 C19 122.0(2)
C18 C19 C14 120.7(2)

loop_
_geom_bond_atom_site_label_1
_geom_bond_atom_site_label_2
_geom_bond_distance
Al1 N1 1.8254(15)
Al1 N4 1.8412(16)
Al1 Cl1 2.1621(7)
Al1 N2 2.2425(16)
Al1 N3 2.2612(16)
N1 C6 1.361(2)
N1 C9 1.370(2)
N2 C5 1.491(2)
N2 C1 1.522(2)
N3 C12 1.478(3)
N3 C11 1.480(3)
N3 C10 1.480(3)
N4 C14 1.399(2)
N4 C13 1.463(2)
C1 C2 1.518(3)
C1 C4 1.517(3)
C1 C3 1.532(3)
C5 C6 1.489(3)
C6 C7 1.367(3)
C7 C8 1.414(3)
C8 C9 1.366(3)
C9 C10 1.495(3)
C14 C19 1.398(3)
C14 C15 1.396(3)
C15 C16 1.389(3)
C16 C17 1.360(4)
C17 C18 1.367(4)
C18 C19 1.393(4)
